data_1566059
loop_
_publ_author_name
'Long, Jingwen'
'Huang, Xing'
'Cui, Meiyan'
'Zhao, Zhiying'
'He, Zhangzhen'

_publ_section_title
;
 Synthesis, structure and magnetic behaviors of a new fluorophosphate
 PbCuPO4F
;
_journal_name_full 'Journal of Solid State Chemistry'
_journal_page_first 122666
_journal_paper_doi 10.1016/j.jssc.2021.122666
_journal_volume 305
_journal_year 2022
_chemical_formula_moiety 'Cu F O4 P Pb'
_chemical_formula_sum 'Cu F O4 P Pb'
_chemical_formula_weight 384.70
_space_group_crystal_system monoclinic
_space_group_IT_number 14
_space_group_name_Hall '-P 2ybc'
_space_group_name_H-M_alt 'P 1 21/c 1'
_atom_sites_solution_hydrogens .
_atom_sites_solution_primary dual
_cell_angle_alpha 90
_cell_angle_beta 90.075(2)
_cell_angle_gamma 90
_cell_formula_units_Z 4
_cell_length_a 4.93230(10)
_cell_length_b 9.2826(2)
_cell_length_c 8.8000(2)
_cell_measurement_reflns_used 3916
_cell_measurement_temperature 293(2)
_cell_measurement_theta_max 33.0860
_cell_measurement_theta_min 2.2020
_cell_volume 402.904(15)
_computing_cell_refinement 'CrysAlisPro 1.171.39.46c (Rigaku OD, 2018)'
_computing_data_collection 'CrysAlisPro 1.171.39.46c (Rigaku OD, 2018)'
_computing_data_reduction 'CrysAlisPro 1.171.39.46c (Rigaku OD, 2018)'
_computing_molecular_graphics 'Olex2 1.3 (Dolomanov et al., 2009)'
_computing_publication_material 'Olex2 1.3 (Dolomanov et al., 2009)'
_computing_structure_refinement 'SHELXL 2018/3 (Sheldrick, 2015)'
_computing_structure_solution 'SHELXT 2018/2 (Sheldrick, 2018)'
_diffrn_ambient_temperature 293(2)
_diffrn_detector 'CCD plate'
_diffrn_measured_fraction_theta_full 0.999
_diffrn_measured_fraction_theta_max 0.999
_diffrn_measurement_details
;
List of Runs (angles in degrees, time in seconds):

  # Type    Start    End  Width  t~exp~   \w     \q     \k     \f   Frames
--------------------------------------------------------------------------
  1  \w   -118.00  62.00   0.50    5.00    --  -28.00  45.00 180.00  360
  2  \w   -118.00  22.00   0.50    5.00    --  -28.00  45.00  90.00  280
  3  \w   -118.00 -38.00   0.50    5.00    --  -28.00  45.00   0.00  160
;
_diffrn_measurement_device 'abstract diffractometer'
_diffrn_measurement_device_type 'dtrek-CrysAlisPro-abstract goniometer imported rigaku-d*trek images'
_diffrn_measurement_method '\w scans'
_diffrn_orient_matrix_type 'CrysAlisPro convention (1999,Acta A55,543-557)'
_diffrn_orient_matrix_UB_11 -0.0824781000
_diffrn_orient_matrix_UB_12 -0.0507350000
_diffrn_orient_matrix_UB_13 -0.0387814000
_diffrn_orient_matrix_UB_21 -0.1169024000
_diffrn_orient_matrix_UB_22 0.0296099000
_diffrn_orient_matrix_UB_23 0.0349912000
_diffrn_orient_matrix_UB_31 -0.0147828000
_diffrn_orient_matrix_UB_32 0.0488507000
_diffrn_orient_matrix_UB_33 -0.0613830000
_diffrn_radiation_monochromator graphite
_diffrn_radiation_probe x-ray
_diffrn_radiation_type 'Mo K\a'
_diffrn_radiation_wavelength 0.71073
_diffrn_reflns_av_R_equivalents 0.0244
_diffrn_reflns_av_unetI/netI 0.0172
_diffrn_reflns_Laue_measured_fraction_full 0.999
_diffrn_reflns_Laue_measured_fraction_max 0.999
_diffrn_reflns_limit_h_max 5
_diffrn_reflns_limit_h_min -5
_diffrn_reflns_limit_k_max 11
_diffrn_reflns_limit_k_min -10
_diffrn_reflns_limit_l_max 9
_diffrn_reflns_limit_l_min -10
_diffrn_reflns_number 2191
_diffrn_reflns_point_group_measured_fraction_full 0.999
_diffrn_reflns_point_group_measured_fraction_max 0.999
_diffrn_reflns_theta_full 24.998
_diffrn_reflns_theta_max 24.998
_diffrn_reflns_theta_min 3.190
_diffrn_source 'fine-focus sealed X-ray tube'
_diffrn_source_type 'Enhance (Mo) X-ray Source'
_exptl_absorpt_coefficient_mu 47.328
_exptl_absorpt_correction_T_max 1.00000
_exptl_absorpt_correction_T_min 0.24487
_exptl_absorpt_correction_type multi-scan
_exptl_absorpt_process_details
;
CrysAlisPro 1.171.39.46c (Rigaku Oxford Diffraction, 2018)
Empirical absorption correction using spherical harmonics,
 implemented in SCALE3 ABSPACK scaling algorithm.
;
_exptl_crystal_density_diffrn 6.342
_exptl_crystal_F_000 668
_refine_diff_density_max 1.776
_refine_diff_density_min -1.466
_refine_diff_density_rms 0.374
_refine_ls_extinction_coef 0.0063(6)
_refine_ls_extinction_expression Fc^*^=kFc[1+0.001xFc^2^\l^3^/sin(2\q)]^-1/4^
_refine_ls_extinction_method 'SHELXL-2018/3 (Sheldrick 2018)'
_refine_ls_goodness_of_fit_ref 1.248
_refine_ls_hydrogen_treatment undef
_refine_ls_matrix_type full
_refine_ls_number_parameters 74
_refine_ls_number_reflns 705
_refine_ls_number_restraints 36
_refine_ls_restrained_S_all 1.217
_refine_ls_R_factor_all 0.0365
_refine_ls_R_factor_gt 0.0364
_refine_ls_shift/su_max 0.000
_refine_ls_shift/su_mean 0.000
_refine_ls_structure_factor_coef Fsqd
_refine_ls_weighting_details 'w=1/[\s^2^(Fo^2^)+33.2624P] where P=(Fo^2^+2Fc^2^)/3'
_refine_ls_weighting_scheme calc
_refine_ls_wR_factor_gt 0.0778
_refine_ls_wR_factor_ref 0.0778
_reflns_Friedel_coverage 0.000
_reflns_Friedel_fraction_full .
_reflns_Friedel_fraction_max .
_reflns_number_gt 702
_reflns_number_total 705
_reflns_threshold_expression 'I > 2\s(I)'
_cod_data_source_file JSSC-2022-305-122666.cif
_cod_data_source_block ljw
_cod_database_code 1566059
_shelx_space_group_comment
;
The symmetry employed for this shelxl refinement is uniquely defined
by the following loop, which should always be used as a source of
symmetry information in preference to the above space-group names.
They are only intended as comments.
;
_reflns_odcompleteness_completeness 94.93
_reflns_odcompleteness_iscentric 1
_reflns_odcompleteness_theta 33.09
_olex2_refinement_description
;
1. Uiso/Uaniso restraints and constraints
Uanis(O008) \\sim Ueq, Uanis(O006) \\sim Ueq: with sigma of 0.001 and sigma for
terminal atoms of 0.002
Uanis(P003) \\sim Ueq: with sigma of 0.001 and sigma for terminal atoms of 0.002
Uanis(O005) \\sim Ueq, Uanis(O008) \\sim Ueq: with sigma of 0.001 and sigma for
terminal atoms of 0.002
Uanis(F004) \\sim Ueq: with sigma of 0.001 and sigma for terminal atoms of 0.002
Uanis(O007) \\sim Ueq: with sigma of 0.001 and sigma for terminal atoms of 0.002
;
_olex2_submission_special_instructions 'No special instructions were received'
_oxdiff_exptl_absorpt_empirical_details
;
Empirical correction (ABSPACK) includes:
- Absorption correction using spherical harmonics
- Frame scaling
- Detector area scaling
;
_oxdiff_exptl_absorpt_empirical_full_max 1.879
_oxdiff_exptl_absorpt_empirical_full_min 0.514

loop_
_space_group_symop_operation_xyz
'x, y, z'
'-x, y+1/2, -z+1/2'
'-x, -y, -z'
'x, -y-1/2, z-1/2'

loop_
_atom_site_label
_atom_site_type_symbol
_atom_site_fract_x
_atom_site_fract_y
_atom_site_fract_z
_atom_site_U_iso_or_equiv
_atom_site_adp_type
_atom_site_occupancy
_atom_site_site_symmetry_order
_atom_site_calc_flag
_atom_site_refinement_flags_posn
_atom_site_refinement_flags_adp
_atom_site_refinement_flags_occupancy
_atom_site_disorder_assembly
_atom_site_disorder_group
Pb01 Pb 0.32132(12) 0.69605(7) 1.01265(7) 0.0143(3) Uani 1 1 d . . . . .
Cu02 Cu 0.7420(4) 0.59263(19) 0.7042(2) 0.0088(4) Uani 1 1 d . . . . .
P003 P 0.7971(7) 0.5890(4) 0.3280(4) 0.0048(7) Uani 1 1 d . U . . .
F004 F 0.7273(18) 0.5675(10) 0.9235(10) 0.015(2) Uani 1 1 d . U . . .
O005 O 1.113(2) 0.6029(11) 0.3143(12) 0.009(2) Uani 1 1 d . U . . .
O006 O 0.662(2) 0.7004(11) 0.2239(12) 0.010(2) Uani 1 1 d . U . . .
O007 O 0.711(2) 0.6290(12) 0.4889(12) 0.012(2) Uani 1 1 d . U . . .
O008 O 0.721(2) 0.4349(12) 0.2859(12) 0.011(2) Uani 1 1 d . U . . .

loop_
_atom_site_aniso_label
_atom_site_aniso_U_11
_atom_site_aniso_U_22
_atom_site_aniso_U_33
_atom_site_aniso_U_23
_atom_site_aniso_U_13
_atom_site_aniso_U_12
Pb01 0.0147(4) 0.0100(4) 0.0182(4) 0.0019(2) -0.0026(2) -0.0002(2)
Cu02 0.0161(10) 0.0036(9) 0.0066(9) -0.0003(7) -0.0012(7) 0.0016(7)
P003 0.0050(11) 0.0038(11) 0.0055(11) -0.0003(8) 0.0007(8) -0.0004(8)
F004 0.016(2) 0.015(2) 0.015(2) 0.0000(10) -0.0001(10) 0.0003(10)
O005 0.009(2) 0.009(2) 0.009(2) -0.0001(10) -0.0004(10) -0.0001(10)
O006 0.010(2) 0.010(2) 0.010(2) 0.0001(10) 0.0000(10) -0.0001(10)
O007 0.013(2) 0.012(2) 0.012(2) 0.0001(10) 0.0001(10) 0.0002(10)
O008 0.012(2) 0.011(2) 0.011(2) -0.0002(10) 0.0000(10) 0.0002(10)

loop_
_atom_type_symbol
_atom_type_description
_atom_type_scat_dispersion_real
_atom_type_scat_dispersion_imag
_atom_type_scat_source
Cu Cu 0.3201 1.2651 'International Tables Vol C Tables 4.2.6.8 and 6.1.1.4'
F F 0.0171 0.0103 'International Tables Vol C Tables 4.2.6.8 and 6.1.1.4'
O O 0.0106 0.0060 'International Tables Vol C Tables 4.2.6.8 and 6.1.1.4'
P P 0.1023 0.0942 'International Tables Vol C Tables 4.2.6.8 and 6.1.1.4'
Pb Pb -3.3944 10.1111 'International Tables Vol C Tables 4.2.6.8 and 6.1.1.4'

loop_
_geom_angle_atom_site_label_1
_geom_angle_atom_site_label_2
_geom_angle_atom_site_label_3
_geom_angle
_geom_angle_site_symmetry_1
_geom_angle_site_symmetry_3
F004 Pb01 Cu02 86.6(2) . 4_576
F004 Pb01 Cu02 121.4(2) 3_667 4_576
F004 Pb01 F004 71.2(3) . 3_667
F004 Pb01 O005 115.5(3) . 4_476
F004 Pb01 O005 139.8(3) 3_667 4_476
F004 Pb01 O006 72.5(3) . 1_556
F004 Pb01 O007 135.7(3) 3_667 4_576
F004 Pb01 O007 70.5(3) . 4_576
O005 Pb01 Cu02 98.8(2) 4_476 4_576
O006 Pb01 Cu02 36.3(2) 1_556 4_576
O006 Pb01 F004 85.1(3) 1_556 3_667
O006 Pb01 O005 135.1(3) 1_556 4_476
O006 Pb01 O007 62.7(3) 1_556 4_576
O007 Pb01 Cu02 35.4(2) 4_576 4_576
O007 Pb01 O005 78.2(3) 4_576 4_476
P003 Cu02 Pb01 143.12(10) 3_766 4_575
F004 Cu02 Pb01 123.5(3) . 4_575
F004 Cu02 P003 93.4(3) . 3_766
F004 Cu02 O005 89.2(4) . 3_766
F004 Cu02 O006 91.3(4) . 4_576
F004 Cu02 O008 84.9(4) . 3_666
O005 Cu02 Pb01 137.3(3) 3_766 4_575
O005 Cu02 P003 31.8(3) 3_766 3_766
O005 Cu02 O006 170.2(4) 3_766 4_576
O005 Cu02 O008 105.2(4) 3_766 3_666
O006 Cu02 Pb01 48.8(3) 4_576 4_575
O006 Cu02 P003 138.4(3) 4_576 3_766
O006 Cu02 O008 84.6(4) 4_576 3_666
O007 Cu02 Pb01 49.3(3) . 4_575
O007 Cu02 P003 93.9(3) . 3_766
O007 Cu02 F004 172.6(4) . .
O007 Cu02 O005 96.3(4) . 3_766
O007 Cu02 O006 84.3(4) . 4_576
O007 Cu02 O008 88.8(4) . 3_666
O008 Cu02 Pb01 57.6(3) 3_666 4_575
O008 Cu02 P003 137.0(3) 3_666 3_766
O005 P003 Cu02 41.1(4) . 3_766
O006 P003 Cu02 133.4(4) . 3_766
O006 P003 O005 109.3(6) . .
O007 P003 Cu02 117.4(4) . 3_766
O007 P003 O005 109.2(6) . .
O007 P003 O006 105.6(6) . .
O008 P003 Cu02 67.5(4) . 3_766
O008 P003 O005 107.7(6) . .
O008 P003 O006 112.4(6) . .
O008 P003 O007 112.6(6) . .
Pb01 F004 Pb01 108.8(3) . 3_667
Cu02 F004 Pb01 106.8(4) . .
Cu02 F004 Pb01 109.9(4) . 3_667
Cu02 O005 Pb01 123.1(4) 3_766 4_675
P003 O005 Pb01 112.1(5) . 4_675
P003 O005 Cu02 107.0(6) . 3_766
Cu02 O006 Pb01 94.9(4) 4_575 1_554
P003 O006 Pb01 136.3(6) . 1_554
P003 O006 Cu02 128.6(6) . 4_575
Cu02 O007 Pb01 95.2(4) . 4_575
P003 O007 Pb01 116.5(6) . 4_575
P003 O007 Cu02 147.9(7) . .
P003 O008 Cu02 109.9(6) . 3_666

loop_
_geom_bond_atom_site_label_1
_geom_bond_atom_site_label_2
_geom_bond_distance
_geom_bond_site_symmetry_2
Pb01 Cu02 3.3145(19) 4_576
Pb01 F004 2.460(9) .
Pb01 F004 2.521(9) 3_667
Pb01 O005 2.753(10) 4_476
Pb01 O006 2.504(10) 1_556
Pb01 O007 2.524(11) 4_576
Cu02 P003 2.844(4) 3_766
Cu02 F004 1.946(9) .
Cu02 O005 1.957(10) 3_766
Cu02 O006 1.969(11) 4_576
Cu02 O007 1.930(11) .
Cu02 O008 2.299(11) 3_666
P003 O005 1.569(11) .
P003 O006 1.533(11) .
P003 O007 1.525(11) .
P003 O008 1.525(11) .

loop_
_geom_torsion_atom_site_label_1
_geom_torsion_atom_site_label_2
_geom_torsion_atom_site_label_3
_geom_torsion_atom_site_label_4
_geom_torsion
_geom_torsion_site_symmetry_1
_geom_torsion_site_symmetry_2
_geom_torsion_site_symmetry_3
_geom_torsion_site_symmetry_4
Cu02 P003 O005 Pb01 -137.8(8) 3_766 . . 4_675
Cu02 P003 O006 Pb01 84.9(9) 3_766 . . 1_554
Cu02 P003 O006 Cu02 -88.1(8) 3_766 . . 4_575
Cu02 P003 O007 Pb01 175.9(3) 3_766 . . 4_575
Cu02 P003 O007 Cu02 -13.7(15) 3_766 . . .
Cu02 P003 O008 Cu02 172.8(6) 3_766 . . 3_666
O005 P003 O006 Pb01 124.7(8) . . . 1_554
O005 P003 O006 Cu02 -48.2(9) . . . 4_575
O005 P003 O007 Pb01 131.8(6) . . . 4_575
O005 P003 O007 Cu02 -57.9(14) . . . .
O005 P003 O008 Cu02 -178.2(5) . . . 3_666
O006 P003 O005 Pb01 87.3(6) . . . 4_675
O006 P003 O005 Cu02 -134.9(6) . . . 3_766
O006 P003 O007 Pb01 14.4(7) . . . 4_575
O006 P003 O007 Cu02 -175.3(12) . . . .
O006 P003 O008 Cu02 -57.8(7) . . . 3_666
O007 P003 O005 Pb01 -27.8(7) . . . 4_675
O007 P003 O005 Cu02 110.0(6) . . . 3_766
O007 P003 O006 Pb01 -117.9(8) . . . 1_554
O007 P003 O006 Cu02 69.2(9) . . . 4_575
O007 P003 O008 Cu02 61.3(7) . . . 3_666
O008 P003 O005 Pb01 -150.4(5) . . . 4_675
O008 P003 O005 Cu02 -12.6(7) . . . 3_766
O008 P003 O006 Pb01 5.3(11) . . . 1_554
O008 P003 O006 Cu02 -167.6(7) . . . 4_575
O008 P003 O007 Pb01 -108.6(6) . . . 4_575
O008 P003 O007 Cu02 61.7(14) . . . .
